data_4332983
loop_
_publ_author_name
'Rodr\'iguez-Di\'eguez, Antonio'
'Kivek\"as, Raikko'
'Sillanp\"a\"a, Reijo'
'Cano, Joan'
'Lloret, Francesc'
'McKee, Vickie'
'Stoeckli-Evans, Helen'
'Colacio, Enrique'

_publ_section_title
;
 Structural and Magnetic Diversity in Cyano-Bridged Bi- and Trimetallic
 Complexes Assembled from Cyanometalates and [M(rac-CTH)]n+Building Blocks
 (CTH =d,l-5,5,7,12,12,14-Hexamethyl-1,4,8,11-tetraazacyclotetradecane)
;
_journal_issue 26
_journal_name_full 'Inorganic Chemistry'
_journal_page_first 10537
_journal_page_last 10551
_journal_paper_doi 10.1021/ic061187j
_journal_volume 45
_journal_year 2006
_chemical_formula_moiety 'C76 H104 Fe2 N20 Ni2, 4(Cl O4), H2 O'
_chemical_formula_sum 'C76 H106 Cl4 Fe2 N20 Ni2 O17'
_chemical_formula_weight 1942.73
_chemical_name_systematic
; 
 ? 
;
_space_group_IT_number 14
_symmetry_cell_setting monoclinic
_symmetry_space_group_name_Hall '-P 2yn'
_symmetry_space_group_name_H-M 'P 1 21/n 1'
_atom_sites_solution_hydrogens geom
_atom_sites_solution_primary direct
_atom_sites_solution_secondary difmap
_audit_creation_method SHELXL-97
_cell_angle_alpha 90.00
_cell_angle_beta 96.9634(7)
_cell_angle_gamma 90.00
_cell_formula_units_Z 2
_cell_length_a 17.2075(3)
_cell_length_b 12.4775(2)
_cell_length_c 21.4744(4)
_cell_measurement_reflns_used 8542
_cell_measurement_temperature 173(2)
_cell_measurement_theta_max 25.682
_cell_measurement_theta_min 2.91
_cell_volume 4576.69(14)
_computing_cell_refinement 'HKL Scalepack (Otwinowsky & Minor, 1997)'
_computing_data_collection 'Collect (Nonius BV, 1997-2000)'
_computing_data_reduction
;
HKL Denzo and Scalepack (Otwinowsky & Minor, 1997)
;
_computing_publication_material 'SHELXL-97 (Sheldrick, 1997)'
_computing_structure_refinement 'SHELXL-97 (Sheldrick, 1997)'
_computing_structure_solution 'SHELXS-97 (Sheldrick, 1990)'
_diffrn_ambient_temperature 173(2)
_diffrn_detector 'CCD plate'
_diffrn_detector_area_resol_mean 9
_diffrn_measured_fraction_theta_full 0.993
_diffrn_measured_fraction_theta_max 0.993
_diffrn_measurement_device '95mm CCD camera on \k-goniostat'
_diffrn_measurement_device_type KappaCCD
_diffrn_measurement_method 'CCD rotation images, thick slices'
_diffrn_radiation_monochromator 'horizonally mounted graphite crystal'
_diffrn_radiation_probe x-ray
_diffrn_radiation_type Mok\a
_diffrn_radiation_wavelength 0.71073
_diffrn_reflns_av_R_equivalents 0.0393
_diffrn_reflns_av_sigmaI/netI 0.0576
_diffrn_reflns_limit_h_max 20
_diffrn_reflns_limit_h_min -20
_diffrn_reflns_limit_k_max 14
_diffrn_reflns_limit_k_min -13
_diffrn_reflns_limit_l_max 26
_diffrn_reflns_limit_l_min -26
_diffrn_reflns_number 15358
_diffrn_reflns_theta_full 25.68
_diffrn_reflns_theta_max 25.68
_diffrn_reflns_theta_min 2.95
_diffrn_source 'Enraf Nonius FR590'
_diffrn_standards_decay_% <1
_exptl_absorpt_coefficient_mu 0.905
_exptl_absorpt_correction_type none
_exptl_crystal_colour red
_exptl_crystal_density_diffrn 1.410
_exptl_crystal_density_method 'not measured'
_exptl_crystal_description prism
_exptl_crystal_F_000 2028
_exptl_crystal_size_max 0.12
_exptl_crystal_size_mid 0.10
_exptl_crystal_size_min 0.10
_refine_diff_density_max 0.770
_refine_diff_density_min -0.691
_refine_diff_density_rms 0.074
_refine_ls_extinction_method none
_refine_ls_goodness_of_fit_ref 1.012
_refine_ls_hydrogen_treatment constr
_refine_ls_matrix_type full
_refine_ls_number_parameters 563
_refine_ls_number_reflns 8614
_refine_ls_number_restraints 40
_refine_ls_restrained_S_all 1.052
_refine_ls_R_factor_all 0.0850
_refine_ls_R_factor_gt 0.0542
_refine_ls_shift/su_max 0.001
_refine_ls_shift/su_mean 0.000
_refine_ls_structure_factor_coef Fsqd
_refine_ls_weighting_details
;
w=1/[\s^2^(Fo^2^)+(0.0572P)^2^+8.3822P] where P=(Fo^2^+2Fc^2^)/3 
;
_refine_ls_weighting_scheme calc
_refine_ls_wR_factor_gt 0.1241
_refine_ls_wR_factor_ref 0.1395
_reflns_number_gt 6234
_reflns_number_total 8614
_reflns_threshold_expression >2sigma(I)
_cod_data_source_file ic061187jsup1.cif
_cod_data_source_block compound_5
_cod_original_sg_symbol_H-M 'P 21/n'
_cod_database_code 4332983

loop_
_symmetry_equiv_pos_as_xyz
'x, y, z'
'-x+1/2, y+1/2, -z+1/2'
'-x, -y, -z'
'x-1/2, -y-1/2, z-1/2'

loop_
_atom_site_label
_atom_site_type_symbol
_atom_site_fract_x
_atom_site_fract_y
_atom_site_fract_z
_atom_site_U_iso_or_equiv
_atom_site_adp_type
_atom_site_occupancy
_atom_site_calc_flag
_atom_site_refinement_flags
_atom_site_disorder_assembly
_atom_site_disorder_group
Ni Ni 0.68058(3) 0.02720(4) 0.91648(2) 0.02605(14) Uani 1 d . . .
Fe Fe 0.39065(3) -0.04925(4) 0.86035(2) 0.02775(15) Uani 1 d . . .
Cl1A Cl 0.9111(3) 0.0038(4) 0.7962(2) 0.0389(13) Uani 0.66(2) d PD A 1
O1A O 0.9483(4) -0.0493(5) 0.7491(3) 0.0444(19) Uiso 0.66(2) d PD A 1
O2A O 0.9687(4) 0.0536(6) 0.8395(3) 0.057(2) Uiso 0.66(2) d PD A 1
O3A O 0.8649(5) -0.0719(5) 0.8248(4) 0.057(2) Uiso 0.66(2) d PD A 1
O4A O 0.8584(4) 0.0849(7) 0.7694(3) 0.063(2) Uiso 0.66(2) d PD A 1
Cl1B Cl 0.9134(5) -0.0044(7) 0.8033(5) 0.048(3) Uani 0.34(2) d PD A 2
O1B O 0.9639(8) -0.0439(11) 0.7608(7) 0.067(5) Uiso 0.34(2) d PD A 2
O2B O 0.9528(11) 0.0760(11) 0.8415(6) 0.091(7) Uiso 0.34(2) d PD A 2
O3B O 0.8931(8) -0.0899(7) 0.8416(5) 0.040(4) Uiso 0.34(2) d PD A 2
O4B O 0.8455(7) 0.0408(17) 0.7689(6) 0.080(5) Uiso 0.34(2) d PD A 2
Cl2A Cl 0.2769(5) 0.5393(4) 0.9300(2) 0.0649(13) Uani 0.60(2) d PD B 1
O5A O 0.3469(5) 0.4854(7) 0.9561(4) 0.081(3) Uiso 0.60(2) d PD B 1
O6A O 0.2129(5) 0.4746(7) 0.9428(4) 0.078(3) Uiso 0.60(2) d PD B 1
O7A O 0.2770(5) 0.6430(5) 0.9565(3) 0.062(2) Uiso 0.60(2) d PD B 1
O8A O 0.2804(7) 0.5474(5) 0.8644(2) 0.066(2) Uiso 0.60(2) d PD B 1
Cl2B Cl 0.2520(9) 0.5522(7) 0.9330(3) 0.070(2) Uani 0.40(2) d PD B 2
O5B O 0.3229(9) 0.5055(12) 0.9616(6) 0.100(5) Uiso 0.40(2) d PD B 2
O6B O 0.1884(9) 0.4993(11) 0.9553(6) 0.098(5) Uiso 0.40(2) d PD B 2
O7B O 0.2496(12) 0.6603(9) 0.9540(6) 0.120(6) Uiso 0.40(2) d PD B 2
O8B O 0.2450(9) 0.5522(6) 0.8665(3) 0.046(3) Uiso 0.40(2) d PD B 2
N1 N 0.68747(19) 0.0336(2) 0.81777(14) 0.0292(7) Uani 1 d . . .
H1 H 0.7401 0.0354 0.8118 0.035 Uiso 1 calc R . .
N2 N 0.6698(2) -0.1456(2) 0.89875(15) 0.0304(7) Uani 1 d . . .
H2 H 0.6167 -0.1600 0.8978 0.037 Uiso 1 calc R . .
N3 N 0.8020(2) -0.0010(3) 0.94918(16) 0.0373(8) Uani 1 d . . .
H3 H 0.8275 -0.0145 0.9142 0.045 Uiso 1 calc R . .
N4 N 0.7172(2) 0.1954(3) 0.92189(16) 0.0372(8) Uani 1 d . . .
H4 H 0.7027 0.2204 0.9596 0.045 Uiso 1 calc R . .
N5 N 0.5586(2) 0.0304(3) 0.89432(15) 0.0300(7) Uani 1 d . . .
N6 N 0.3418(2) -0.0358(2) 0.99201(16) 0.0324(7) Uani 1 d . . .
N7 N 0.2803(2) -0.0952(3) 0.83705(15) 0.0338(8) Uani 1 d . . .
N8 N 0.3429(2) 0.0925(3) 0.84227(15) 0.0331(8) Uani 1 d . . .
N9 N 0.4324(2) -0.1950(3) 0.87160(17) 0.0359(8) Uani 1 d . . .
N10 N 0.4178(2) -0.0740(3) 0.77367(16) 0.0370(8) Uani 1 d . . .
C1 C 0.6545(3) -0.0684(3) 0.79263(19) 0.0331(9) Uani 1 d . . .
H1A H 0.6678 -0.0789 0.7495 0.040 Uiso 1 calc R . .
H1B H 0.5967 -0.0665 0.7908 0.040 Uiso 1 calc R . .
C2 C 0.6862(3) -0.1603(3) 0.83327(18) 0.0340(9) Uani 1 d . . .
H2A H 0.6621 -0.2280 0.8165 0.041 Uiso 1 calc R . .
H2B H 0.7435 -0.1657 0.8323 0.041 Uiso 1 calc R . .
C3 C 0.7098(3) -0.2267(3) 0.9434(2) 0.0369(10) Uani 1 d . . .
C4 C 0.7958(3) -0.1983(4) 0.9601(2) 0.0454(11) Uani 1 d . . .
H4A H 0.8203 -0.1997 0.9207 0.055 Uiso 1 calc R . .
H4B H 0.8202 -0.2567 0.9869 0.055 Uiso 1 calc R . .
C5 C 0.8186(3) -0.0926(4) 0.9931(2) 0.0417(11) Uani 1 d . . .
H5 H 0.7859 -0.0836 1.0281 0.050 Uiso 1 calc R . .
C6 C 0.8312(3) 0.1022(4) 0.9759(2) 0.0490(12) Uani 1 d . . .
H6A H 0.8891 0.1013 0.9829 0.059 Uiso 1 calc R . .
H6B H 0.8117 0.1138 1.0169 0.059 Uiso 1 calc R . .
C7 C 0.8035(3) 0.1922(4) 0.9314(2) 0.0485(12) Uani 1 d . . .
H7A H 0.8240 0.2614 0.9489 0.058 Uiso 1 calc R . .
H7B H 0.8237 0.1810 0.8907 0.058 Uiso 1 calc R . .
C8 C 0.6835(3) 0.2750(3) 0.8734(2) 0.0422(11) Uani 1 d . . .
C9 C 0.6897(3) 0.2316(3) 0.8071(2) 0.0411(11) Uani 1 d . . .
H9A H 0.6706 0.2886 0.7769 0.049 Uiso 1 calc R . .
H9B H 0.7460 0.2214 0.8034 0.049 Uiso 1 calc R . .
C10 C 0.6481(3) 0.1292(3) 0.78526(18) 0.0340(9) Uani 1 d . . .
H10 H 0.5935 0.1330 0.7965 0.041 Uiso 1 calc R . .
C11 C 0.6667(3) -0.2286(3) 1.0016(2) 0.0468(12) Uani 1 d . . .
H11A H 0.6655 -0.1562 1.0190 0.070 Uiso 1 calc R . .
H11B H 0.6940 -0.2768 1.0330 0.070 Uiso 1 calc R . .
H11C H 0.6131 -0.2542 0.9900 0.070 Uiso 1 calc R . .
C12 C 0.7049(3) -0.3401(3) 0.9152(2) 0.0492(12) Uani 1 d . . .
H12A H 0.6500 -0.3580 0.9015 0.074 Uiso 1 calc R . .
H12B H 0.7268 -0.3918 0.9469 0.074 Uiso 1 calc R . .
H12C H 0.7346 -0.3426 0.8791 0.074 Uiso 1 calc R . .
C13 C 0.9050(3) -0.0973(5) 1.0217(3) 0.0706(17) Uani 1 d . . .
H13A H 0.9385 -0.1022 0.9880 0.106 Uiso 1 calc R . .
H13B H 0.9133 -0.1604 1.0489 0.106 Uiso 1 calc R . .
H13C H 0.9182 -0.0324 1.0464 0.106 Uiso 1 calc R . .
C14 C 0.7264(4) 0.3823(4) 0.8795(2) 0.0627(15) Uani 1 d . . .
H14A H 0.7306 0.4068 0.9231 0.094 Uiso 1 calc R . .
H14B H 0.6972 0.4353 0.8522 0.094 Uiso 1 calc R . .
H14C H 0.7790 0.3737 0.8669 0.094 Uiso 1 calc R . .
C15 C 0.5993(3) 0.2930(4) 0.8844(2) 0.0532(13) Uani 1 d . . .
H15A H 0.5726 0.2238 0.8853 0.080 Uiso 1 calc R . .
H15B H 0.5729 0.3371 0.8504 0.080 Uiso 1 calc R . .
H15C H 0.5979 0.3298 0.9245 0.080 Uiso 1 calc R . .
C16 C 0.6434(3) 0.1205(4) 0.7136(2) 0.0479(12) Uani 1 d . . .
H16A H 0.6191 0.1854 0.6943 0.072 Uiso 1 calc R . .
H16B H 0.6119 0.0578 0.6992 0.072 Uiso 1 calc R . .
H16C H 0.6963 0.1127 0.7015 0.072 Uiso 1 calc R . .
C17 C 0.4943(2) 0.0043(3) 0.88358(17) 0.0283(8) Uani 1 d . . .
C18 C 0.3645(2) -0.0396(3) 0.94397(19) 0.0288(8) Uani 1 d . . .
C19 C 0.2524(3) -0.1948(4) 0.8395(2) 0.0409(10) Uani 1 d . . .
H19 H 0.2885 -0.2523 0.8473 0.049 Uiso 1 calc R . .
C20 C 0.1735(3) -0.2178(4) 0.8311(2) 0.0538(13) Uani 1 d . . .
H20 H 0.1559 -0.2897 0.8338 0.065 Uiso 1 calc R . .
C21 C 0.1209(3) -0.1366(5) 0.8190(3) 0.0660(15) Uani 1 d . . .
H21 H 0.0663 -0.1508 0.8130 0.079 Uiso 1 calc R . .
C22 C 0.1486(3) -0.0337(5) 0.8157(3) 0.0581(14) Uani 1 d . . .
H22 H 0.1129 0.0239 0.8064 0.070 Uiso 1 calc R . .
C23 C 0.2280(3) -0.0137(4) 0.8258(2) 0.0397(10) Uani 1 d . . .
C24 C 0.2642(3) 0.0927(4) 0.82806(19) 0.0392(10) Uani 1 d . . .
C25 C 0.2227(3) 0.1885(4) 0.8188(2) 0.0543(14) Uani 1 d . . .
H25 H 0.1674 0.1868 0.8087 0.065 Uiso 1 calc R . .
C26 C 0.2606(3) 0.2847(4) 0.8240(2) 0.0547(14) Uani 1 d . . .
H26 H 0.2325 0.3502 0.8186 0.066 Uiso 1 calc R . .
C27 C 0.3409(3) 0.2840(4) 0.8374(2) 0.0483(12) Uani 1 d . . .
H27 H 0.3693 0.3495 0.8406 0.058 Uiso 1 calc R . .
C28 C 0.3799(3) 0.1871(3) 0.84631(19) 0.0396(10) Uani 1 d . . .
H28 H 0.4353 0.1878 0.8557 0.048 Uiso 1 calc R . .
C29 C 0.4399(3) -0.2521(4) 0.9245(3) 0.0500(12) Uani 1 d . . .
H29 H 0.4247 -0.2204 0.9614 0.060 Uiso 1 calc R . .
C30 C 0.4690(3) -0.3562(4) 0.9279(3) 0.0670(16) Uani 1 d . . .
H30 H 0.4741 -0.3947 0.9663 0.080 Uiso 1 calc R . .
C31 C 0.4902(4) -0.4017(4) 0.8742(4) 0.077(2) Uani 1 d . . .
H31 H 0.5086 -0.4735 0.8748 0.093 Uiso 1 calc R . .
C32 C 0.4847(3) -0.3431(4) 0.8197(3) 0.0632(16) Uani 1 d . . .
H32 H 0.5002 -0.3736 0.7826 0.076 Uiso 1 calc R . .
C33 C 0.4565(3) -0.2399(3) 0.8193(2) 0.0439(11) Uani 1 d . . .
C34 C 0.4497(2) -0.1706(4) 0.7645(2) 0.0407(11) Uani 1 d . . .
C35 C 0.4758(3) -0.1965(5) 0.7070(3) 0.0571(14) Uani 1 d . . .
H35 H 0.4993 -0.2642 0.7013 0.069 Uiso 1 calc R . .
C36 C 0.4671(3) -0.1230(6) 0.6590(3) 0.0674(17) Uani 1 d . . .
H36 H 0.4847 -0.1393 0.6198 0.081 Uiso 1 calc R . .
C37 C 0.4330(3) -0.0263(6) 0.6681(2) 0.0657(16) Uani 1 d . . .
H37 H 0.4253 0.0247 0.6351 0.079 Uiso 1 calc R . .
C38 C 0.4099(3) -0.0041(4) 0.7259(2) 0.0513(12) Uani 1 d . . .
H38 H 0.3872 0.0639 0.7322 0.062 Uiso 1 calc R . .
O9 O 0.058(3) 0.560(4) 1.002(2) 0.49(3) Uiso 0.50 d P . .

loop_
_atom_site_aniso_label
_atom_site_aniso_U_11
_atom_site_aniso_U_22
_atom_site_aniso_U_33
_atom_site_aniso_U_23
_atom_site_aniso_U_13
_atom_site_aniso_U_12
Ni 0.0311(3) 0.0243(2) 0.0232(3) 0.00098(19) 0.0052(2) 0.0016(2)
Fe 0.0301(3) 0.0294(3) 0.0239(3) -0.0017(2) 0.0039(2) 0.0072(2)
Cl1A 0.029(2) 0.049(2) 0.0407(18) 0.0023(15) 0.0118(14) -0.0040(16)
Cl1B 0.051(6) 0.047(4) 0.050(5) -0.002(3) 0.018(4) -0.027(4)
Cl2A 0.082(3) 0.049(2) 0.063(2) 0.0217(17) 0.0032(16) -0.0013(17)
Cl2B 0.118(6) 0.049(3) 0.041(3) -0.003(2) 0.002(3) -0.013(3)
N1 0.0306(18) 0.0303(17) 0.0283(17) 0.0004(14) 0.0096(14) -0.0004(14)
N2 0.0356(19) 0.0260(16) 0.0312(18) 0.0025(14) 0.0104(15) 0.0028(14)
N3 0.035(2) 0.043(2) 0.0344(19) 0.0009(16) 0.0044(15) 0.0014(16)
N4 0.052(2) 0.0279(17) 0.0324(19) -0.0030(15) 0.0054(17) -0.0034(16)
N5 0.031(2) 0.0324(17) 0.0271(17) 0.0000(14) 0.0067(14) 0.0058(15)
N6 0.041(2) 0.0300(18) 0.0265(18) 0.0016(14) 0.0060(15) 0.0037(15)
N7 0.035(2) 0.0405(19) 0.0260(17) -0.0035(15) 0.0047(15) 0.0044(15)
N8 0.039(2) 0.0356(18) 0.0245(17) 0.0017(14) 0.0025(15) 0.0090(15)
N9 0.034(2) 0.0307(18) 0.044(2) -0.0039(16) 0.0091(16) 0.0054(15)
N10 0.0302(19) 0.048(2) 0.0328(19) -0.0128(16) 0.0047(15) 0.0014(16)
C1 0.040(2) 0.031(2) 0.029(2) -0.0032(17) 0.0078(18) -0.0022(17)
C2 0.042(2) 0.031(2) 0.031(2) -0.0040(17) 0.0116(19) -0.0012(18)
C3 0.051(3) 0.0234(19) 0.038(2) 0.0034(17) 0.012(2) 0.0097(18)
C4 0.052(3) 0.042(2) 0.043(3) 0.009(2) 0.006(2) 0.020(2)
C5 0.039(3) 0.050(3) 0.035(2) 0.005(2) 0.000(2) 0.010(2)
C6 0.047(3) 0.053(3) 0.045(3) -0.006(2) -0.002(2) -0.010(2)
C7 0.052(3) 0.040(2) 0.051(3) 0.000(2) -0.001(2) -0.015(2)
C8 0.063(3) 0.026(2) 0.039(2) 0.0038(18) 0.010(2) -0.003(2)
C9 0.056(3) 0.031(2) 0.038(2) 0.0075(18) 0.010(2) 0.000(2)
C10 0.039(2) 0.033(2) 0.030(2) 0.0084(17) 0.0063(18) 0.0055(18)
C11 0.069(3) 0.031(2) 0.044(3) 0.008(2) 0.018(2) 0.011(2)
C12 0.074(4) 0.031(2) 0.045(3) 0.003(2) 0.020(3) 0.013(2)
C13 0.059(4) 0.079(4) 0.068(4) 0.010(3) -0.017(3) 0.015(3)
C14 0.108(5) 0.031(2) 0.050(3) -0.003(2) 0.015(3) -0.011(3)
C15 0.078(4) 0.039(3) 0.045(3) 0.005(2) 0.016(3) 0.017(2)
C16 0.064(3) 0.048(3) 0.032(2) 0.008(2) 0.006(2) -0.001(2)
C17 0.039(3) 0.0255(19) 0.0217(19) 0.0023(15) 0.0093(17) 0.0085(17)
C18 0.029(2) 0.026(2) 0.031(2) 0.0010(16) 0.0016(17) 0.0034(16)
C19 0.041(3) 0.044(3) 0.037(2) -0.008(2) 0.005(2) 0.000(2)
C20 0.048(3) 0.060(3) 0.052(3) -0.008(3) 0.003(2) -0.012(3)
C21 0.035(3) 0.087(4) 0.074(4) -0.013(3) 0.000(3) -0.004(3)
C22 0.033(3) 0.071(4) 0.068(4) -0.002(3) -0.005(2) 0.011(2)
C23 0.034(2) 0.048(3) 0.035(2) -0.005(2) -0.0008(19) 0.008(2)
C24 0.039(3) 0.048(3) 0.029(2) -0.0009(19) -0.0024(19) 0.016(2)
C25 0.053(3) 0.060(3) 0.048(3) 0.000(2) -0.004(2) 0.031(3)
C26 0.071(4) 0.046(3) 0.046(3) 0.002(2) 0.001(3) 0.031(3)
C27 0.073(4) 0.035(2) 0.037(3) 0.004(2) 0.006(2) 0.014(2)
C28 0.047(3) 0.039(2) 0.032(2) 0.0034(19) 0.004(2) 0.008(2)
C29 0.048(3) 0.038(2) 0.066(3) 0.007(2) 0.013(2) 0.011(2)
C30 0.070(4) 0.035(3) 0.099(5) 0.018(3) 0.024(3) 0.015(3)
C31 0.077(4) 0.028(3) 0.133(6) -0.005(3) 0.039(4) 0.014(3)
C32 0.065(4) 0.034(3) 0.097(4) -0.016(3) 0.035(3) 0.003(2)
C33 0.032(2) 0.037(2) 0.064(3) -0.018(2) 0.015(2) -0.0034(19)
C34 0.032(2) 0.046(3) 0.045(3) -0.021(2) 0.010(2) -0.0087(19)
C35 0.039(3) 0.070(3) 0.065(4) -0.039(3) 0.018(3) -0.010(2)
C36 0.059(4) 0.106(5) 0.040(3) -0.026(3) 0.018(3) -0.014(3)
C37 0.062(4) 0.108(5) 0.028(3) -0.002(3) 0.011(2) 0.001(3)
C38 0.052(3) 0.072(3) 0.030(2) 0.000(2) 0.005(2) 0.009(3)

loop_
_atom_type_symbol
_atom_type_description
_atom_type_scat_dispersion_real
_atom_type_scat_dispersion_imag
_atom_type_scat_source
C C 0.0033 0.0016 'International Tables Vol C Tables 4.2.6.8 and 6.1.1.4'
H H 0.0000 0.0000 'International Tables Vol C Tables 4.2.6.8 and 6.1.1.4'
N N 0.0061 0.0033 'International Tables Vol C Tables 4.2.6.8 and 6.1.1.4'
O O 0.0106 0.0060 'International Tables Vol C Tables 4.2.6.8 and 6.1.1.4'
Cl Cl 0.1484 0.1585 'International Tables Vol C Tables 4.2.6.8 and 6.1.1.4'
Fe Fe 0.3463 0.8444 'International Tables Vol C Tables 4.2.6.8 and 6.1.1.4'
Ni Ni 0.3393 1.1124 'International Tables Vol C Tables 4.2.6.8 and 6.1.1.4'

loop_
_geom_angle_atom_site_label_1
_geom_angle_atom_site_label_2
_geom_angle_atom_site_label_3
_geom_angle
_geom_angle_site_symmetry_1
_geom_angle_site_symmetry_3
N6 Ni N5 85.25(13) 3_657 .
N6 Ni N1 170.82(13) 3_657 .
N5 Ni N1 87.05(12) . .
N6 Ni N3 89.06(14) 3_657 .
N5 Ni N3 169.67(13) . .
N1 Ni N3 99.28(13) . .
N6 Ni N4 89.18(13) 3_657 .
N5 Ni N4 105.52(13) . .
N1 Ni N4 88.07(12) . .
N3 Ni N4 82.97(14) . .
N6 Ni N2 101.30(12) 3_657 .
N5 Ni N2 85.32(13) . .
N1 Ni N2 83.02(12) . .
N3 Ni N2 87.35(13) . .
N4 Ni N2 165.63(13) . .
C18 Fe C17 92.97(16) . .
C18 Fe N9 93.86(15) . .
C17 Fe N9 88.61(15) . .
C18 Fe N8 89.34(14) . .
C17 Fe N8 95.24(15) . .
N9 Fe N8 174.87(14) . .
C18 Fe N7 85.85(15) . .
C17 Fe N7 176.21(15) . .
N9 Fe N7 95.07(14) . .
N8 Fe N7 81.15(14) . .
C18 Fe N10 174.72(16) . .
C17 Fe N10 88.92(15) . .
N9 Fe N10 81.25(15) . .
N8 Fe N10 95.40(14) . .
N7 Fe N10 92.58(14) . .
O2A Cl1A O3A 113.1(4) . .
O2A Cl1A O1A 109.3(4) . .
O3A Cl1A O1A 108.7(4) . .
O2A Cl1A O4A 108.2(4) . .
O3A Cl1A O4A 106.5(4) . .
O1A Cl1A O4A 111.1(4) . .
O2B Cl1B O3B 109.4(6) . .
O2B Cl1B O1B 109.3(7) . .
O3B Cl1B O1B 108.9(6) . .
O2B Cl1B O4B 109.0(7) . .
O3B Cl1B O4B 110.8(6) . .
O1B Cl1B O4B 109.3(6) . .
O7A Cl2A O6A 114.0(5) . .
O7A Cl2A O8A 109.5(4) . .
O6A Cl2A O8A 111.1(5) . .
O7A Cl2A O5A 108.2(5) . .
O6A Cl2A O5A 107.0(4) . .
O8A Cl2A O5A 106.7(5) . .
O6B Cl2B O8B 111.6(6) . .
O6B Cl2B O5B 108.8(6) . .
O8B Cl2B O5B 113.4(6) . .
O6B Cl2B O7B 106.4(6) . .
O8B Cl2B O7B 108.4(6) . .
O5B Cl2B O7B 107.9(6) . .
C1 N1 C10 112.7(3) . .
C1 N1 Ni 105.4(2) . .
C10 N1 Ni 114.5(2) . .
C1 N1 H1 108.0 . .
C10 N1 H1 108.0 . .
Ni N1 H1 108.0 . .
C2 N2 C3 113.5(3) . .
C2 N2 Ni 105.4(2) . .
C3 N2 Ni 121.9(2) . .
C2 N2 H2 104.8 . .
C3 N2 H2 104.8 . .
Ni N2 H2 104.8 . .
C6 N3 C5 113.2(3) . .
C6 N3 Ni 104.8(3) . .
C5 N3 Ni 115.9(3) . .
C6 N3 H3 107.5 . .
C5 N3 H3 107.5 . .
Ni N3 H3 107.5 . .
C7 N4 C8 114.3(3) . .
C7 N4 Ni 105.1(2) . .
C8 N4 Ni 120.8(3) . .
C7 N4 H4 105.1 . .
C8 N4 H4 105.1 . .
Ni N4 H4 105.1 . .
C17 N5 Ni 162.4(3) . .
C18 N6 Ni 171.0(3) . 3_657
C19 N7 C23 118.0(4) . .
C19 N7 Fe 126.5(3) . .
C23 N7 Fe 114.9(3) . .
C28 N8 C24 118.0(4) . .
C28 N8 Fe 126.5(3) . .
C24 N8 Fe 115.4(3) . .
C29 N9 C33 118.3(4) . .
C29 N9 Fe 126.7(3) . .
C33 N9 Fe 115.0(3) . .
C38 N10 C34 118.4(4) . .
C38 N10 Fe 126.8(3) . .
C34 N10 Fe 114.8(3) . .
N1 C1 C2 110.5(3) . .
N1 C1 H1A 109.5 . .
C2 C1 H1A 109.5 . .
N1 C1 H1B 109.5 . .
C2 C1 H1B 109.5 . .
H1A C1 H1B 108.1 . .
N2 C2 C1 111.1(3) . .
N2 C2 H2A 109.4 . .
C1 C2 H2A 109.4 . .
N2 C2 H2B 109.4 . .
C1 C2 H2B 109.4 . .
H2A C2 H2B 108.0 . .
N2 C3 C4 110.5(3) . .
N2 C3 C11 107.6(3) . .
C4 C3 C11 111.5(4) . .
N2 C3 C12 111.6(4) . .
C4 C3 C12 108.2(4) . .
C11 C3 C12 107.4(4) . .
C3 C4 C5 119.9(4) . .
C3 C4 H4A 107.4 . .
C5 C4 H4A 107.4 . .
C3 C4 H4B 107.4 . .
C5 C4 H4B 107.4 . .
H4A C4 H4B 106.9 . .
N3 C5 C4 110.6(3) . .
N3 C5 C13 112.7(4) . .
C4 C5 C13 109.5(4) . .
N3 C5 H5 108.0 . .
C4 C5 H5 108.0 . .
C13 C5 H5 108.0 . .
N3 C6 C7 109.6(4) . .
N3 C6 H6A 109.7 . .
C7 C6 H6A 109.7 . .
N3 C6 H6B 109.7 . .
C7 C6 H6B 109.7 . .
H6A C6 H6B 108.2 . .
N4 C7 C6 110.1(4) . .
N4 C7 H7A 109.7 . .
C6 C7 H7A 109.7 . .
N4 C7 H7B 109.7 . .
C6 C7 H7B 109.7 . .
H7A C7 H7B 108.2 . .
N4 C8 C15 106.7(4) . .
N4 C8 C14 112.2(4) . .
C15 C8 C14 108.6(4) . .
N4 C8 C9 110.1(3) . .
C15 C8 C9 111.8(4) . .
C14 C8 C9 107.5(4) . .
C10 C9 C8 120.1(4) . .
C10 C9 H9A 107.3 . .
C8 C9 H9A 107.3 . .
C10 C9 H9B 107.3 . .
C8 C9 H9B 107.3 . .
H9A C9 H9B 106.9 . .
N1 C10 C9 111.0(3) . .
N1 C10 C16 112.1(3) . .
C9 C10 C16 109.7(3) . .
N1 C10 H10 108.0 . .
C9 C10 H10 108.0 . .
C16 C10 H10 108.0 . .
C3 C11 H11A 109.5 . .
C3 C11 H11B 109.5 . .
H11A C11 H11B 109.5 . .
C3 C11 H11C 109.5 . .
H11A C11 H11C 109.5 . .
H11B C11 H11C 109.5 . .
C3 C12 H12A 109.5 . .
C3 C12 H12B 109.5 . .
H12A C12 H12B 109.5 . .
C3 C12 H12C 109.5 . .
H12A C12 H12C 109.5 . .
H12B C12 H12C 109.5 . .
C5 C13 H13A 109.5 . .
C5 C13 H13B 109.5 . .
H13A C13 H13B 109.5 . .
C5 C13 H13C 109.5 . .
H13A C13 H13C 109.5 . .
H13B C13 H13C 109.5 . .
C8 C14 H14A 109.5 . .
C8 C14 H14B 109.5 . .
H14A C14 H14B 109.5 . .
C8 C14 H14C 109.5 . .
H14A C14 H14C 109.5 . .
H14B C14 H14C 109.5 . .
C8 C15 H15A 109.5 . .
C8 C15 H15B 109.5 . .
H15A C15 H15B 109.5 . .
C8 C15 H15C 109.5 . .
H15A C15 H15C 109.5 . .
H15B C15 H15C 109.5 . .
C10 C16 H16A 109.5 . .
C10 C16 H16B 109.5 . .
H16A C16 H16B 109.5 . .
C10 C16 H16C 109.5 . .
H16A C16 H16C 109.5 . .
H16B C16 H16C 109.5 . .
N5 C17 Fe 174.5(3) . .
N6 C18 Fe 173.8(4) . .
N7 C19 C20 122.8(4) . .
N7 C19 H19 118.6 . .
C20 C19 H19 118.6 . .
C21 C20 C19 119.4(5) . .
C21 C20 H20 120.3 . .
C19 C20 H20 120.3 . .
C20 C21 C22 118.6(5) . .
C20 C21 H21 120.7 . .
C22 C21 H21 120.7 . .
C21 C22 C23 120.2(5) . .
C21 C22 H22 119.9 . .
C23 C22 H22 119.9 . .
N7 C23 C22 121.0(4) . .
N7 C23 C24 113.7(4) . .
C22 C23 C24 125.3(4) . .
N8 C24 C25 121.0(5) . .
N8 C24 C23 114.6(4) . .
C25 C24 C23 124.3(4) . .
C26 C25 C24 120.7(5) . .
C26 C25 H25 119.6 . .
C24 C25 H25 119.6 . .
C25 C26 C27 118.0(4) . .
C25 C26 H26 121.0 . .
C27 C26 H26 121.0 . .
C26 C27 C28 119.4(5) . .
C26 C27 H27 120.3 . .
C28 C27 H27 120.3 . .
N8 C28 C27 122.8(4) . .
N8 C28 H28 118.6 . .
C27 C28 H28 118.6 . .
N9 C29 C30 122.7(5) . .
N9 C29 H29 118.6 . .
C30 C29 H29 118.6 . .
C31 C30 C29 118.2(6) . .
C31 C30 H30 120.9 . .
C29 C30 H30 120.9 . .
C30 C31 C32 119.8(5) . .
C30 C31 H31 120.1 . .
C32 C31 H31 120.1 . .
C31 C32 C33 119.4(5) . .
C31 C32 H32 120.3 . .
C33 C32 H32 120.3 . .
N9 C33 C32 121.5(5) . .
N9 C33 C34 114.8(4) . .
C32 C33 C34 123.8(5) . .
N10 C34 C35 120.9(5) . .
N10 C34 C33 114.1(4) . .
C35 C34 C33 124.9(4) . .
C36 C35 C34 119.3(5) . .
C36 C35 H35 120.4 . .
C34 C35 H35 120.4 . .
C37 C36 C35 119.4(5) . .
C37 C36 H36 120.3 . .
C35 C36 H36 120.3 . .
C36 C37 C38 118.9(5) . .
C36 C37 H37 120.5 . .
C38 C37 H37 120.5 . .
N10 C38 C37 123.0(5) . .
N10 C38 H38 118.5 . .
C37 C38 H38 118.5 . .

loop_
_geom_bond_atom_site_label_1
_geom_bond_atom_site_label_2
_geom_bond_distance
_geom_bond_site_symmetry_2
Ni N6 2.051(3) 3_657
Ni N5 2.096(3) .
Ni N1 2.139(3) .
Ni N3 2.151(3) .
Ni N4 2.191(3) .
Ni N2 2.193(3) .
Fe C18 1.907(4) .
Fe C17 1.913(4) .
Fe N9 1.960(3) .
Fe N8 1.970(3) .
Fe N7 1.988(3) .
Fe N10 1.997(3) .
Cl1A O2A 1.418(4) .
Cl1A O3A 1.420(4) .
Cl1A O1A 1.425(4) .
Cl1A O4A 1.431(4) .
Cl1B O2B 1.415(5) .
Cl1B O3B 1.416(5) .
Cl1B O1B 1.422(5) .
Cl1B O4B 1.422(5) .
Cl2A O7A 1.413(4) .
Cl2A O6A 1.418(4) .
Cl2A O8A 1.423(4) .
Cl2A O5A 1.432(4) .
Cl2B O6B 1.410(5) .
Cl2B O8B 1.419(5) .
Cl2B O5B 1.423(5) .
Cl2B O7B 1.425(5) .
N1 C1 1.470(5) .
N1 C10 1.501(5) .
N1 H1 0.9300 .
N2 C2 1.479(5) .
N2 C3 1.502(5) .
N2 H2 0.9300 .
N3 C6 1.474(6) .
N3 C5 1.486(5) .
N3 H3 0.9300 .
N4 C7 1.474(6) .
N4 C8 1.503(5) .
N4 H4 0.9300 .
N5 C17 1.150(5) .
N6 C18 1.147(5) .
N6 Ni 2.051(3) 3_657
N7 C19 1.336(5) .
N7 C23 1.360(5) .
N8 C28 1.339(6) .
N8 C24 1.352(5) .
N9 C29 1.334(6) .
N9 C33 1.364(5) .
N10 C38 1.342(6) .
N10 C34 1.349(5) .
C1 C2 1.503(6) .
C1 H1A 0.9900 .
C1 H1B 0.9900 .
C2 H2A 0.9900 .
C2 H2B 0.9900 .
C3 C4 1.522(6) .
C3 C11 1.527(6) .
C3 C12 1.538(6) .
C4 C5 1.526(6) .
C4 H4A 0.9900 .
C4 H4B 0.9900 .
C5 C13 1.539(7) .
C5 H5 1.0000 .
C6 C7 1.514(7) .
C6 H6A 0.9900 .
C6 H6B 0.9900 .
C7 H7A 0.9900 .
C7 H7B 0.9900 .
C8 C15 1.513(7) .
C8 C14 1.527(6) .
C8 C9 1.540(6) .
C9 C10 1.510(6) .
C9 H9A 0.9900 .
C9 H9B 0.9900 .
C10 C16 1.535(6) .
C10 H10 1.0000 .
C11 H11A 0.9800 .
C11 H11B 0.9800 .
C11 H11C 0.9800 .
C12 H12A 0.9800 .
C12 H12B 0.9800 .
C12 H12C 0.9800 .
C13 H13A 0.9800 .
C13 H13B 0.9800 .
C13 H13C 0.9800 .
C14 H14A 0.9800 .
C14 H14B 0.9800 .
C14 H14C 0.9800 .
C15 H15A 0.9800 .
C15 H15B 0.9800 .
C15 H15C 0.9800 .
C16 H16A 0.9800 .
C16 H16B 0.9800 .
C16 H16C 0.9800 .
C19 C20 1.379(7) .
C19 H19 0.9500 .
C20 C21 1.362(7) .
C20 H20 0.9500 .
C21 C22 1.375(8) .
C21 H21 0.9500 .
C22 C23 1.379(6) .
C22 H22 0.9500 .
C23 C24 1.465(6) .
C24 C25 1.394(6) .
C25 C26 1.365(8) .
C25 H25 0.9500 .
C26 C27 1.376(7) .
C26 H26 0.9500 .
C27 C28 1.385(6) .
C27 H27 0.9500 .
C28 H28 0.9500 .
C29 C30 1.390(6) .
C29 H29 0.9500 .
C30 C31 1.372(8) .
C30 H30 0.9500 .
C31 C32 1.374(9) .
C31 H31 0.9500 .
C32 C33 1.375(6) .
C32 H32 0.9500 .
C33 C34 1.453(7) .
C34 C35 1.402(6) .
C35 C36 1.376(8) .
C35 H35 0.9500 .
C36 C37 1.366(8) .
C36 H36 0.9500 .
C37 C38 1.376(7) .
C37 H37 0.9500 .
C38 H38 0.9500 .
